data_7111595
loop_
_publ_author_name
'Ramakrishnan, S.'
'Anju, K. S.'
'Thomas, Ajesh P.'
'Suresh, E.'
'Srinivasan, A.'

_publ_section_title
;
 Calix[n]metallocenyl[m]phyrins (n = 1, 2 and m = 2, 4): aryl vs. alkyl
;
_journal_issue 26
_journal_name_full 'Chemical Communications'
_journal_page_first 4746
_journal_page_last 4748
_journal_paper_doi 10.1039/c001187h
_journal_volume 46
_journal_year 2010
_chemical_formula_sum 'C62 H50 F10 Fe2 N4'
_chemical_formula_weight 1152.76
_chemical_name_systematic
;
?
;
_space_group_IT_number 2
_symmetry_cell_setting triclinic
_symmetry_space_group_name_Hall '-P 1'
_symmetry_space_group_name_H-M 'P -1'
_atom_sites_solution_hydrogens geom
_atom_sites_solution_primary direct
_atom_sites_solution_secondary difmap
_audit_creation_method SHELXL-97
_cell_angle_alpha 117.468(2)
_cell_angle_beta 99.411(2)
_cell_angle_gamma 106.469(2)
_cell_formula_units_Z 1
_cell_length_a 11.0784(17)
_cell_length_b 11.4123(17)
_cell_length_c 12.3519(19)
_cell_measurement_reflns_used 2112
_cell_measurement_temperature 100(2)
_cell_measurement_theta_max 26.42
_cell_measurement_theta_min 2.48
_cell_volume 1246.8(3)
_computing_cell_refinement 'BRUKER SMART'
_computing_data_collection 'BRUKER SMART'
_computing_data_reduction 'BRUKER SAINT'
_computing_molecular_graphics ORTEP
_computing_structure_refinement 'SHELXL-97 (Sheldrick, 1997)'
_computing_structure_solution 'SHELXS-97 (Sheldrick, 1990)'
_diffrn_ambient_temperature 100(2)
_diffrn_measured_fraction_theta_full 0.914
_diffrn_measured_fraction_theta_max 0.914
_diffrn_measurement_device_type 'BRUKER SMART APEX CDD DIFFRACTOMETER'
_diffrn_measurement_method 'OMEGA-PHI SCAN'
_diffrn_radiation_monochromator graphite
_diffrn_radiation_source 'fine-focus sealed tube'
_diffrn_radiation_type MoK\a
_diffrn_radiation_wavelength 0.71073
_diffrn_reflns_av_R_equivalents 0.0264
_diffrn_reflns_av_sigmaI/netI 0.0480
_diffrn_reflns_limit_h_max 14
_diffrn_reflns_limit_h_min -14
_diffrn_reflns_limit_k_max 14
_diffrn_reflns_limit_k_min -15
_diffrn_reflns_limit_l_max 16
_diffrn_reflns_limit_l_min -16
_diffrn_reflns_number 10763
_diffrn_reflns_theta_full 28.26
_diffrn_reflns_theta_max 28.26
_diffrn_reflns_theta_min 1.98
_exptl_absorpt_coefficient_mu 0.667
_exptl_absorpt_correction_T_max 0.9242
_exptl_absorpt_correction_T_min 0.8249
_exptl_absorpt_correction_type multi-scan
_exptl_absorpt_process_details BRUKER-SADABS
_exptl_crystal_colour BROWN
_exptl_crystal_density_diffrn 1.535
_exptl_crystal_density_method 'not measured'
_exptl_crystal_description BLOCKS
_exptl_crystal_F_000 592
_exptl_crystal_size_max 0.30
_exptl_crystal_size_mid 0.22
_exptl_crystal_size_min 0.12
_refine_diff_density_max 0.809
_refine_diff_density_min -0.339
_refine_diff_density_rms 0.087
_refine_ls_extinction_method none
_refine_ls_goodness_of_fit_ref 1.085
_refine_ls_hydrogen_treatment mixed
_refine_ls_matrix_type full
_refine_ls_number_parameters 360
_refine_ls_number_reflns 5645
_refine_ls_number_restraints 0
_refine_ls_restrained_S_all 1.085
_refine_ls_R_factor_all 0.0625
_refine_ls_R_factor_gt 0.0524
_refine_ls_shift/su_max 0.001
_refine_ls_shift/su_mean 0.000
_refine_ls_structure_factor_coef Fsqd
_refine_ls_weighting_details 'calc w=1/[\s^2^(Fo^2^)+(0.0542P)^2^+1.0799P] where P=(Fo^2^+2Fc^2^)/3'
_refine_ls_weighting_scheme calc
_refine_ls_wR_factor_gt 0.1162
_refine_ls_wR_factor_ref 0.1210
_reflns_number_gt 4862
_reflns_number_total 5645
_reflns_threshold_expression >2sigma(I)
_cod_data_source_file C001187Hsup1.cif
_cod_data_source_block 215rkm
_cod_depositor_comments
;
The following automatic conversions were performed:

'_symmetry_cell_setting' value 'Triclinic' changed to 'triclinic'
according to /home/saulius/struct/CIF-dictionaries/cif_core.dic
dictionary named 'cif_core.dic' version 2.4.2 from
2011-04-26.

'_exptl_absorpt_correction_type' value 'MULTI-SCAN'
changed to 'multi-scan' according to
/home/saulius/struct/CIF-dictionaries/cif_core.dic dictionary named
'cif_core.dic' version 2.4.2 from 2011-04-26.

Automatic conversion script
Id: cif_fix_values 1891 2012-01-12 08:04:46Z andrius 
;
_cod_original_sg_symbol_H-M P-1
_cod_database_code 7111595

loop_
_symmetry_equiv_pos_as_xyz
'x, y, z'
'-x, -y, -z'

loop_
_atom_site_label
_atom_site_type_symbol
_atom_site_fract_x
_atom_site_fract_y
_atom_site_fract_z
_atom_site_U_iso_or_equiv
_atom_site_adp_type
_atom_site_occupancy
_atom_site_calc_flag
_atom_site_refinement_flags
Fe1 Fe 0.82692(3) 0.59613(4) 0.71909(3) 0.01352(11) Uani 1 d .
F1 F 0.56269(16) -0.30579(16) 0.19828(15) 0.0234(3) Uani 1 d .
F2 F 0.34325(16) -0.48885(16) -0.01609(16) 0.0274(4) Uani 1 d .
F3 F 0.28916(16) -0.42723(19) -0.20142(16) 0.0316(4) Uani 1 d .
F4 F 0.45993(17) -0.18225(19) -0.17284(16) 0.0293(4) Uani 1 d .
F5 F 0.67940(15) 0.00151(16) 0.04013(15) 0.0228(3) Uani 1 d .
N1 N 0.8300(2) 0.1413(2) 0.4817(2) 0.0156(4) Uani 1 d .
N2 N 0.9931(2) 0.0891(2) 0.3437(2) 0.0151(4) Uani 1 d .
C1 C 0.9192(2) 0.4662(3) 0.7289(2) 0.0146(5) Uani 1 d .
C2 C 0.9383(2) 0.4932(3) 0.6298(2) 0.0158(5) Uani 1 d .
H2 H 0.9095 0.4194 0.5371 0.019 Uiso 1 calc R
C3 C 1.0054(3) 0.6452(3) 0.6880(3) 0.0179(5) Uani 1 d .
H3 H 1.0314 0.6943 0.6427 0.021 Uiso 1 calc R
C4 C 1.0272(3) 0.7131(3) 0.8228(3) 0.0203(6) Uani 1 d .
H4 H 1.0711 0.8175 0.8871 0.024 Uiso 1 calc R
C5 C 0.9749(2) 0.6044(3) 0.8488(3) 0.0177(5) Uani 1 d .
H5 H 0.9761 0.6208 0.9342 0.021 Uiso 1 calc R
C6 C 0.7232(2) 0.6914(3) 0.6577(3) 0.0164(5) Uani 1 d .
C7 C 0.7307(2) 0.7294(3) 0.7865(3) 0.0172(5) Uani 1 d .
H7 H 0.7721 0.8280 0.8637 0.021 Uiso 1 calc R
C8 C 0.6701(3) 0.6012(3) 0.7856(3) 0.0199(5) Uani 1 d .
H8 H 0.6611 0.5959 0.8610 0.024 Uiso 1 calc R
C9 C 0.6251(3) 0.4826(3) 0.6561(3) 0.0210(6) Uani 1 d .
H9 H 0.5794 0.3804 0.6261 0.025 Uiso 1 calc R
C10 C 0.6569(2) 0.5364(3) 0.5769(3) 0.0200(5) Uani 1 d .
H10 H 0.6375 0.4778 0.4830 0.024 Uiso 1 calc R
C11 C 0.8693(3) 0.3191(3) 0.7144(2) 0.0151(5) Uani 1 d .
C12 C 0.7795(2) 0.2011(3) 0.5761(2) 0.0143(5) Uani 1 d .
C13 C 0.6409(3) 0.1354(3) 0.5193(3) 0.0174(5) Uani 1 d .
H13 H 0.5802 0.1546 0.5615 0.021 Uiso 1 calc R
C14 C 0.6084(3) 0.0351(3) 0.3872(3) 0.0172(5) Uani 1 d .
H14 H 0.5224 -0.0238 0.3258 0.021 Uiso 1 calc R
C15 C 0.7273(2) 0.0390(3) 0.3640(2) 0.0160(5) Uani 1 d .
C16 C 0.7511(2) -0.0402(3) 0.2468(2) 0.0150(5) Uani 1 d .
C17 C 0.8761(3) -0.0204(3) 0.2371(2) 0.0158(5) Uani 1 d .
C18 C 0.9125(3) -0.0917(3) 0.1246(2) 0.0170(5) Uani 1 d .
H18 H 0.8549 -0.1695 0.0421 0.020 Uiso 1 calc R
C19 C 1.0472(3) -0.0229(3) 0.1630(2) 0.0171(5) Uani 1 d .
H19 H 1.1003 -0.0441 0.1119 0.021 Uiso 1 calc R
C20 C 1.0929(3) 0.0904(3) 0.2995(2) 0.0160(5) Uani 1 d .
C21 C 1.2349(2) 0.2022(3) 0.3847(2) 0.0160(5) Uani 1 d .
C22 C 0.6296(2) -0.1453(3) 0.1270(2) 0.0160(5) Uani 1 d .
C23 C 0.5401(3) -0.2715(3) 0.1088(2) 0.0180(5) Uani 1 d .
C24 C 0.4264(3) -0.3665(3) -0.0009(3) 0.0201(6) Uani 1 d .
C25 C 0.3981(3) -0.3365(3) -0.0958(3) 0.0223(6) Uani 1 d .
C26 C 0.4853(3) -0.2115(3) -0.0806(3) 0.0207(6) Uani 1 d .
C27 C 0.5981(3) -0.1191(3) 0.0293(3) 0.0179(5) Uani 1 d .
C28 C 0.9951(3) 0.2926(3) 0.7497(3) 0.0199(5) Uani 1 d .
H28A H 0.9682 0.1977 0.7360 0.030 Uiso 1 calc R
H28B H 1.0489 0.3639 0.8394 0.030 Uiso 1 calc R
H28C H 1.0464 0.2998 0.6958 0.030 Uiso 1 calc R
C29 C 0.7934(3) 0.3177(3) 0.8070(3) 0.0208(6) Uani 1 d .
H29A H 0.7154 0.3348 0.7859 0.031 Uiso 1 calc R
H29B H 0.8507 0.3922 0.8949 0.031 Uiso 1 calc R
H29C H 0.7664 0.2252 0.7983 0.031 Uiso 1 calc R
C30 C 1.2451(3) 0.2815(3) 0.5273(3) 0.0217(6) Uani 1 d .
H30A H 1.3367 0.3467 0.5812 0.033 Uiso 1 calc R
H30B H 1.2144 0.2124 0.5512 0.033 Uiso 1 calc R
H30C H 1.1904 0.3353 0.5390 0.033 Uiso 1 calc R
C31 C 1.3304(3) 0.1249(3) 0.3685(3) 0.0208(6) Uani 1 d .
H31A H 1.3190 0.0687 0.2781 0.031 Uiso 1 calc R
H31B H 1.3103 0.0623 0.4007 0.031 Uiso 1 calc R
H31C H 1.4214 0.1957 0.4165 0.031 Uiso 1 calc R
H1C H 0.909(3) 0.157(3) 0.485(3) 0.025(9) Uiso 1 d .

loop_
_atom_site_aniso_label
_atom_site_aniso_U_11
_atom_site_aniso_U_22
_atom_site_aniso_U_33
_atom_site_aniso_U_23
_atom_site_aniso_U_13
_atom_site_aniso_U_12
Fe1 0.01213(18) 0.00992(18) 0.01531(19) 0.00467(15) 0.00493(14) 0.00400(14)
F1 0.0266(8) 0.0173(8) 0.0212(8) 0.0100(7) 0.0057(7) 0.0044(7)
F2 0.0227(8) 0.0144(8) 0.0265(9) 0.0038(7) 0.0061(7) -0.0026(7)
F3 0.0187(8) 0.0307(9) 0.0199(8) 0.0023(7) -0.0027(7) 0.0026(7)
F4 0.0292(9) 0.0376(10) 0.0223(9) 0.0170(8) 0.0058(7) 0.0154(8)
F5 0.0224(8) 0.0201(8) 0.0263(8) 0.0146(7) 0.0073(7) 0.0061(7)
N1 0.0136(11) 0.0132(10) 0.0149(10) 0.0047(9) 0.0038(9) 0.0047(9)
N2 0.0134(10) 0.0131(10) 0.0169(11) 0.0069(9) 0.0039(9) 0.0057(8)
C1 0.0132(12) 0.0114(11) 0.0143(12) 0.0041(10) 0.0039(10) 0.0043(9)
C2 0.0154(12) 0.0148(12) 0.0180(12) 0.0078(10) 0.0081(10) 0.0078(10)
C3 0.0166(12) 0.0129(12) 0.0249(14) 0.0095(11) 0.0094(11) 0.0068(10)
C4 0.0133(12) 0.0153(12) 0.0249(14) 0.0068(11) 0.0049(11) 0.0045(10)
C5 0.0149(12) 0.0150(12) 0.0162(12) 0.0054(11) 0.0026(10) 0.0040(10)
C6 0.0112(12) 0.0152(12) 0.0198(13) 0.0074(11) 0.0052(10) 0.0054(10)
C7 0.0155(12) 0.0150(12) 0.0223(13) 0.0091(11) 0.0097(11) 0.0076(10)
C8 0.0162(13) 0.0199(13) 0.0277(14) 0.0133(12) 0.0128(11) 0.0086(11)
C9 0.0134(12) 0.0161(12) 0.0306(15) 0.0121(12) 0.0053(11) 0.0043(10)
C10 0.0128(12) 0.0154(12) 0.0219(13) 0.0060(11) 0.0005(10) 0.0032(10)
C11 0.0172(12) 0.0129(11) 0.0133(12) 0.0062(10) 0.0046(10) 0.0053(10)
C12 0.0175(12) 0.0106(11) 0.0147(12) 0.0070(10) 0.0054(10) 0.0054(10)
C13 0.0161(12) 0.0129(12) 0.0209(13) 0.0081(11) 0.0062(10) 0.0051(10)
C14 0.0151(12) 0.0123(11) 0.0182(13) 0.0058(10) 0.0033(10) 0.0034(10)
C15 0.0152(12) 0.0104(11) 0.0174(12) 0.0054(10) 0.0031(10) 0.0038(10)
C16 0.0152(12) 0.0101(11) 0.0166(12) 0.0063(10) 0.0032(10) 0.0040(10)
C17 0.0169(12) 0.0112(11) 0.0166(12) 0.0071(10) 0.0036(10) 0.0042(10)
C18 0.0207(13) 0.0117(11) 0.0136(12) 0.0044(10) 0.0038(10) 0.0058(10)
C19 0.0185(13) 0.0144(12) 0.0174(13) 0.0078(11) 0.0068(10) 0.0065(10)
C20 0.0179(12) 0.0131(11) 0.0167(12) 0.0080(10) 0.0045(10) 0.0065(10)
C21 0.0147(12) 0.0160(12) 0.0177(12) 0.0088(11) 0.0052(10) 0.0074(10)
C22 0.0143(12) 0.0135(12) 0.0157(12) 0.0041(10) 0.0044(10) 0.0068(10)
C23 0.0197(13) 0.0142(12) 0.0163(12) 0.0061(11) 0.0070(11) 0.0053(10)
C24 0.0158(13) 0.0128(12) 0.0237(14) 0.0053(11) 0.0086(11) 0.0024(10)
C25 0.0165(13) 0.0199(13) 0.0156(13) 0.0005(11) 0.0022(10) 0.0060(11)
C26 0.0213(13) 0.0240(14) 0.0190(13) 0.0108(12) 0.0082(11) 0.0125(11)
C27 0.0157(12) 0.0139(12) 0.0215(13) 0.0072(11) 0.0083(11) 0.0056(10)
C28 0.0214(13) 0.0163(12) 0.0183(13) 0.0085(11) 0.0022(11) 0.0068(11)
C29 0.0229(14) 0.0203(13) 0.0184(13) 0.0102(11) 0.0102(11) 0.0066(11)
C30 0.0171(13) 0.0218(13) 0.0176(13) 0.0077(11) 0.0033(11) 0.0038(11)
C31 0.0176(13) 0.0189(13) 0.0251(14) 0.0111(12) 0.0059(11) 0.0084(11)

loop_
_atom_type_symbol
_atom_type_description
_atom_type_scat_dispersion_real
_atom_type_scat_dispersion_imag
_atom_type_scat_source
C C 0.0033 0.0016 'International Tables Vol C Tables 4.2.6.8 and 6.1.1.4'
H H 0.0000 0.0000 'International Tables Vol C Tables 4.2.6.8 and 6.1.1.4'
N N 0.0061 0.0033 'International Tables Vol C Tables 4.2.6.8 and 6.1.1.4'
F F 0.0171 0.0103 'International Tables Vol C Tables 4.2.6.8 and 6.1.1.4'
Fe Fe 0.3463 0.8444 'International Tables Vol C Tables 4.2.6.8 and 6.1.1.4'

loop_
_geom_angle_atom_site_label_1
_geom_angle_atom_site_label_2
_geom_angle_atom_site_label_3
_geom_angle
_geom_angle_site_symmetry_1
_geom_angle_site_symmetry_3
C9 Fe1 C4 166.20(11) . .
C9 Fe1 C8 40.56(11) . .
C4 Fe1 C8 128.22(11) . .
C9 Fe1 C5 128.48(11) . .
C4 Fe1 C5 40.49(10) . .
C8 Fe1 C5 108.87(11) . .
C9 Fe1 C7 68.13(11) . .
C4 Fe1 C7 108.34(11) . .
C8 Fe1 C7 40.63(10) . .
C5 Fe1 C7 119.38(11) . .
C9 Fe1 C10 40.57(11) . .
C4 Fe1 C10 151.96(11) . .
C8 Fe1 C10 68.31(11) . .
C5 Fe1 C10 165.94(10) . .
C7 Fe1 C10 68.12(11) . .
C9 Fe1 C2 118.63(11) . .
C4 Fe1 C2 68.31(10) . .
C8 Fe1 C2 152.79(11) . .
C5 Fe1 C2 68.32(10) . .
C7 Fe1 C2 164.92(10) . .
C10 Fe1 C2 107.49(11) . .
C9 Fe1 C3 152.15(11) . .
C4 Fe1 C3 40.54(11) . .
C8 Fe1 C3 165.61(11) . .
C5 Fe1 C3 68.20(11) . .
C7 Fe1 C3 127.38(10) . .
C10 Fe1 C3 118.03(11) . .
C2 Fe1 C3 40.65(10) . .
C9 Fe1 C1 108.21(10) . .
C4 Fe1 C1 68.57(10) . .
C8 Fe1 C1 119.19(10) . .
C5 Fe1 C1 40.89(10) . .
C7 Fe1 C1 153.34(10) . .
C10 Fe1 C1 127.34(10) . .
C2 Fe1 C1 40.65(10) . .
C3 Fe1 C1 68.51(10) . .
C9 Fe1 C6 68.61(10) . .
C4 Fe1 C6 118.04(10) . .
C8 Fe1 C6 68.63(10) . .
C5 Fe1 C6 152.33(10) . .
C7 Fe1 C6 40.55(10) . .
C10 Fe1 C6 40.86(10) . .
C2 Fe1 C6 126.82(10) . .
C3 Fe1 C6 107.02(10) . .
C1 Fe1 C6 164.97(10) . .
C12 N1 C15 110.3(2) . .
C12 N1 H1C 130(2) . .
C15 N1 H1C 119(2) . .
C20 N2 C17 106.4(2) . .
C2 C1 C5 106.8(2) . .
C2 C1 C11 126.5(2) . .
C5 C1 C11 126.1(2) . .
C2 C1 Fe1 69.16(14) . .
C5 C1 Fe1 68.92(14) . .
C11 C1 Fe1 133.72(17) . .
C3 C2 C1 108.5(2) . .
C3 C2 Fe1 69.68(14) . .
C1 C2 Fe1 70.19(14) . .
C3 C2 H2 125.7 . .
C1 C2 H2 125.7 . .
Fe1 C2 H2 125.7 . .
C4 C3 C2 107.9(2) . .
C4 C3 Fe1 69.44(15) . .
C2 C3 Fe1 69.67(14) . .
C4 C3 H3 126.1 . .
C2 C3 H3 126.1 . .
Fe1 C3 H3 126.1 . .
C5 C4 C3 108.3(2) . .
C5 C4 Fe1 69.92(15) . .
C3 C4 Fe1 70.02(15) . .
C5 C4 H4 125.8 . .
C3 C4 H4 125.8 . .
Fe1 C4 H4 125.8 . .
C4 C5 C1 108.4(2) . .
C4 C5 Fe1 69.59(15) . .
C1 C5 Fe1 70.19(14) . .
C4 C5 H5 125.8 . .
C1 C5 H5 125.8 . .
Fe1 C5 H5 125.8 . .
C7 C6 C10 106.5(2) . .
C7 C6 C21 125.4(2) . 2_766
C10 C6 C21 127.8(2) . 2_766
C7 C6 Fe1 69.00(14) . .
C10 C6 Fe1 68.87(14) . .
C21 C6 Fe1 131.59(17) 2_766 .
C8 C7 C6 109.0(2) . .
C8 C7 Fe1 69.62(14) . .
C6 C7 Fe1 70.45(14) . .
C8 C7 H7 125.5 . .
C6 C7 H7 125.5 . .
Fe1 C7 H7 125.5 . .
C9 C8 C7 107.6(2) . .
C9 C8 Fe1 69.41(15) . .
C7 C8 Fe1 69.74(14) . .
C9 C8 H8 126.2 . .
C7 C8 H8 126.2 . .
Fe1 C8 H8 126.2 . .
C8 C9 C10 108.5(2) . .
C8 C9 Fe1 70.04(15) . .
C10 C9 Fe1 70.11(15) . .
C8 C9 H9 125.7 . .
C10 C9 H9 125.7 . .
Fe1 C9 H9 125.7 . .
C9 C10 C6 108.4(2) . .
C9 C10 Fe1 69.32(15) . .
C6 C10 Fe1 70.27(14) . .
C9 C10 H10 125.8 . .
C6 C10 H10 125.8 . .
Fe1 C10 H10 125.8 . .
C12 C11 C1 110.7(2) . .
C12 C11 C29 109.5(2) . .
C1 C11 C29 111.3(2) . .
C12 C11 C28 109.7(2) . .
C1 C11 C28 106.5(2) . .
C29 C11 C28 109.1(2) . .
N1 C12 C13 107.3(2) . .
N1 C12 C11 121.8(2) . .
C13 C12 C11 130.9(2) . .
C12 C13 C14 107.9(2) . .
C12 C13 H13 126.0 . .
C14 C13 H13 126.0 . .
C15 C14 C13 107.8(2) . .
C15 C14 H14 126.1 . .
C13 C14 H14 126.1 . .
N1 C15 C14 106.6(2) . .
N1 C15 C16 122.6(2) . .
C14 C15 C16 130.8(2) . .
C17 C16 C15 124.4(2) . .
C17 C16 C22 119.2(2) . .
C15 C16 C22 116.2(2) . .
C16 C17 N2 121.3(2) . .
C16 C17 C18 129.4(2) . .
N2 C17 C18 109.1(2) . .
C19 C18 C17 106.3(2) . .
C19 C18 H18 126.8 . .
C17 C18 H18 126.8 . .
C18 C19 C20 106.8(2) . .
C18 C19 H19 126.6 . .
C20 C19 H19 126.6 . .
N2 C20 C19 111.4(2) . .
N2 C20 C21 121.7(2) . .
C19 C20 C21 126.9(2) . .
C20 C21 C6 110.1(2) . 2_766
C20 C21 C30 110.0(2) . .
C6 C21 C30 110.6(2) 2_766 .
C20 C21 C31 108.9(2) . .
C6 C21 C31 107.8(2) 2_766 .
C30 C21 C31 109.2(2) . .
C27 C22 C23 116.2(2) . .
C27 C22 C16 121.4(2) . .
C23 C22 C16 122.3(2) . .
F1 C23 C24 117.6(2) . .
F1 C23 C22 120.3(2) . .
C24 C23 C22 122.0(2) . .
F2 C24 C25 119.6(2) . .
F2 C24 C23 120.3(2) . .
C25 C24 C23 120.1(2) . .
F3 C25 C24 120.4(2) . .
F3 C25 C26 120.3(3) . .
C24 C25 C26 119.3(2) . .
F4 C26 C27 120.7(2) . .
F4 C26 C25 119.9(2) . .
C27 C26 C25 119.4(2) . .
F5 C27 C26 117.2(2) . .
F5 C27 C22 119.8(2) . .
C26 C27 C22 122.9(2) . .
C11 C28 H28A 109.5 . .
C11 C28 H28B 109.5 . .
H28A C28 H28B 109.5 . .
C11 C28 H28C 109.5 . .
H28A C28 H28C 109.5 . .
H28B C28 H28C 109.5 . .
C11 C29 H29A 109.5 . .
C11 C29 H29B 109.5 . .
H29A C29 H29B 109.5 . .
C11 C29 H29C 109.5 . .
H29A C29 H29C 109.5 . .
H29B C29 H29C 109.5 . .
C21 C30 H30A 109.5 . .
C21 C30 H30B 109.5 . .
H30A C30 H30B 109.5 . .
C21 C30 H30C 109.5 . .
H30A C30 H30C 109.5 . .
H30B C30 H30C 109.5 . .
C21 C31 H31A 109.5 . .
C21 C31 H31B 109.5 . .
H31A C31 H31B 109.5 . .
C21 C31 H31C 109.5 . .
H31A C31 H31C 109.5 . .
H31B C31 H31C 109.5 . .

loop_
_geom_bond_atom_site_label_1
_geom_bond_atom_site_label_2
_geom_bond_distance
_geom_bond_site_symmetry_2
Fe1 C9 2.035(3) .
Fe1 C4 2.040(3) .
Fe1 C8 2.044(3) .
Fe1 C5 2.044(3) .
Fe1 C7 2.045(2) .
Fe1 C10 2.046(3) .
Fe1 C2 2.047(2) .
Fe1 C3 2.047(3) .
Fe1 C1 2.061(2) .
Fe1 C6 2.064(3) .
F1 C23 1.342(3) .
F2 C24 1.344(3) .
F3 C25 1.327(3) .
F4 C26 1.337(3) .
F5 C27 1.346(3) .
N1 C12 1.355(3) .
N1 C15 1.382(3) .
N1 H1C 0.84(3) .
N2 C20 1.310(3) .
N2 C17 1.408(3) .
C1 C2 1.427(3) .
C1 C5 1.434(3) .
C1 C11 1.523(3) .
C2 C3 1.422(3) .
C2 H2 0.9800 .
C3 C4 1.416(4) .
C3 H3 0.9800 .
C4 C5 1.413(4) .
C4 H4 0.9800 .
C5 H5 0.9800 .
C6 C7 1.424(4) .
C6 C10 1.435(3) .
C6 C21 1.520(4) 2_766
C7 C8 1.420(4) .
C7 H7 0.9800 .
C8 C9 1.414(4) .
C8 H8 0.9800 .
C9 C10 1.415(4) .
C9 H9 0.9800 .
C10 H10 0.9800 .
C11 C12 1.511(3) .
C11 C29 1.530(3) .
C11 C28 1.544(3) .
C12 C13 1.386(4) .
C13 C14 1.397(4) .
C13 H13 0.9300 .
C14 C15 1.386(4) .
C14 H14 0.9300 .
C15 C16 1.427(3) .
C16 C17 1.372(4) .
C16 C22 1.496(3) .
C17 C18 1.443(3) .
C18 C19 1.352(4) .
C18 H18 0.9300 .
C19 C20 1.452(4) .
C19 H19 0.9300 .
C20 C21 1.513(3) .
C21 C6 1.520(4) 2_766
C21 C30 1.530(4) .
C21 C31 1.540(3) .
C22 C27 1.386(4) .
C22 C23 1.388(3) .
C23 C24 1.382(4) .
C24 C25 1.379(4) .
C25 C26 1.383(4) .
C26 C27 1.376(4) .
C28 H28A 0.9600 .
C28 H28B 0.9600 .
C28 H28C 0.9600 .
C29 H29A 0.9600 .
C29 H29B 0.9600 .
C29 H29C 0.9600 .
C30 H30A 0.9600 .
C30 H30B 0.9600 .
C30 H30C 0.9600 .
C31 H31A 0.9600 .
C31 H31B 0.9600 .
C31 H31C 0.9600 .
